data_7248769
loop_
_publ_author_name
'\/Lyczko, Krzysztof'
'Pogorzelska, Anna'
'Cz\;e\'scik, Urszula'
'Koronkiewicz, Miros\/lawa'
'Rode, Joanna E.'
'Bednarek, El\.zbieta'
'Kaw\;ecki, Robert'
'W\;egrzy\'nska, Karolina'
'Baraniak, Anna'
'Milczarek, Ma\/lgorzata'
'Dobrowolski, Jan Cz.'

_publ_section_title
;
 Tricarbonyl rhenium(i) complexes with 8-hydroxyquinolines: structural,
 chemical, antibacterial, and anticancer characteristics
;
_journal_issue 25
_journal_name_full 'RSC Advances'
_journal_page_first 18080
_journal_page_last 18092
_journal_paper_doi 10.1039/D4RA03141E
_journal_volume 14
_journal_year 2024
_chemical_formula_moiety 'C16 H12 N3 O4 Re'
_chemical_formula_sum 'C16 H12 N3 O4 Re'
_chemical_formula_weight 496.49
_chemical_name_systematic
;
tricarbonyl-(2-methylimidazole)-(quinolin-8-olato-N,O)-rhenium(I)
;
_space_group_crystal_system monoclinic
_space_group_IT_number 14
_space_group_name_Hall '-P 2ybc'
_space_group_name_H-M_alt 'P 1 21/c 1'
_atom_sites_solution_hydrogens mixed
_atom_sites_solution_primary direct
_audit_creation_date 2024-03-01
_audit_creation_method
;
Olex2 1.5
(compiled 2023.08.24 svn.re1ec1418 for OlexSys, GUI svn.r6817)
;
_audit_update_record
;
2024-04-21 deposited with the CCDC.	2024-05-26 downloaded from the CCDC.
;
_cell_angle_alpha 90
_cell_angle_beta 115.3400(10)
_cell_angle_gamma 90
_cell_formula_units_Z 4
_cell_length_a 13.03930(10)
_cell_length_b 9.47380(10)
_cell_length_c 14.18770(10)
_cell_measurement_reflns_used 32961
_cell_measurement_temperature 100.0(1)
_cell_measurement_theta_max 71.0380
_cell_measurement_theta_min 3.7420
_cell_volume 1584.00(3)
_computing_cell_refinement 'CrysAlisPro (Rigaku OD, 2022)'
_computing_data_collection 'CrysAlisPro (Rigaku OD, 2022)'
_computing_data_reduction 'CrysAlisPro (Rigaku OD, 2022)'
_computing_molecular_graphics 'Olex2 1.5 (Dolomanov et al., 2009)'
_computing_publication_material 'Olex2 1.5 (Dolomanov et al., 2009)'
_computing_structure_refinement 'SHELXL 2017/1 (Sheldrick, 2015)'
_diffrn_ambient_temperature 100.0(1)
_diffrn_detector_area_resol_mean 16.0131
_diffrn_measured_fraction_theta_full 0.999
_diffrn_measured_fraction_theta_max 0.993
_diffrn_measurement_device_type 'SuperNova, Dual, Cu at home/near, Eos'
_diffrn_measurement_method '\w scans'
_diffrn_radiation_type CuK\a
_diffrn_radiation_wavelength 1.54184
_diffrn_reflns_av_R_equivalents 0.0303
_diffrn_reflns_av_unetI/netI 0.0139
_diffrn_reflns_Laue_measured_fraction_full 0.999
_diffrn_reflns_Laue_measured_fraction_max 0.993
_diffrn_reflns_limit_h_max 15
_diffrn_reflns_limit_h_min -15
_diffrn_reflns_limit_k_max 9
_diffrn_reflns_limit_k_min -11
_diffrn_reflns_limit_l_max 17
_diffrn_reflns_limit_l_min -17
_diffrn_reflns_number 48018
_diffrn_reflns_point_group_measured_fraction_full 0.999
_diffrn_reflns_point_group_measured_fraction_max 0.993
_diffrn_reflns_theta_full 67.684
_diffrn_reflns_theta_max 71.000
_diffrn_reflns_theta_min 3.751
_diffrn_source 'micro-focus sealed X-ray tube'
_exptl_absorpt_coefficient_mu 15.248
_exptl_absorpt_correction_T_max 1.00000
_exptl_absorpt_correction_T_min 0.41778
_exptl_absorpt_correction_type multi-scan
_exptl_absorpt_process_details 'CrysAlisPro (Rigaku OD, 2022)'
_exptl_crystal_colour yellow
_exptl_crystal_density_diffrn 2.082
_exptl_crystal_description block
_exptl_crystal_F_000 944
_exptl_crystal_size_max 0.10
_exptl_crystal_size_mid 0.08
_exptl_crystal_size_min 0.04
_refine_diff_density_max 1.257
_refine_diff_density_min -1.022
_refine_diff_density_rms 0.105
_refine_ls_extinction_method none
_refine_ls_goodness_of_fit_ref 1.047
_refine_ls_hydrogen_treatment mixed
_refine_ls_matrix_type full
_refine_ls_number_parameters 222
_refine_ls_number_reflns 3034
_refine_ls_number_restraints 0
_refine_ls_restrained_S_all 1.047
_refine_ls_R_factor_all 0.0212
_refine_ls_R_factor_gt 0.0182
_refine_ls_shift/su_max 0.001
_refine_ls_shift/su_mean 0.000
_refine_ls_structure_factor_coef Fsqd
_refine_ls_weighting_details 'w=1/[\s^2^(Fo^2^)+(0.0248P)^2^+2.2520P] where P=(Fo^2^+2Fc^2^)/3'
_refine_ls_weighting_scheme calc
_refine_ls_wR_factor_gt 0.0424
_refine_ls_wR_factor_ref 0.0441
_reflns_Friedel_coverage 0.000
_reflns_number_gt 2793
_reflns_number_total 3034
_reflns_threshold_expression 'I > 2\s(I)'
_cod_data_source_file d4ra03141e2.cif
_cod_data_source_block 2-re(co)3(Q)mehim
_cod_database_code 7248769
_shelx_shelxl_version_number 2017/1
_shelx_space_group_comment
;
The symmetry employed for this shelxl refinement is uniquely defined
by the following loop, which should always be used as a source of
symmetry information in preference to the above space-group names.
They are only intended as comments.
;
_olex2_refinement_description
;
1. Fixed Uiso
 At 1.2 times of:
  All C(H) groups
 At 1.5 times of:
  All C(H,H,H) groups
2.a Aromatic/amide H refined with riding coordinates:
 C5(H5), C15(H15), C14(H14), C4(H4), C10(H10), C6(H6), C8(H8), C9(H9)
2.b Idealised Me refined as rotating group:
 C16(H16A,H16B,H16C)
;
_olex2_submission_special_instructions 'No special instructions were received'

loop_
_space_group_symop_operation_xyz
'x, y, z'
'-x, y+1/2, -z+1/2'
'-x, -y, -z'
'x, -y-1/2, z-1/2'

loop_
_atom_site_label
_atom_site_type_symbol
_atom_site_fract_x
_atom_site_fract_y
_atom_site_fract_z
_atom_site_U_iso_or_equiv
_atom_site_adp_type
_atom_site_occupancy
_atom_site_site_symmetry_order
_atom_site_calc_flag
_atom_site_refinement_flags_posn
_atom_site_refinement_flags_adp
_atom_site_refinement_flags_occupancy
_atom_site_disorder_assembly
_atom_site_disorder_group
Re1 Re 0.71428(2) 0.33329(2) 0.22206(2) 0.01437(5) Uani 1 1 d . . . . .
O4 O 0.67893(16) 0.3646(2) 0.35354(14) 0.0180(4) Uani 1 1 d . . . . .
O2 O 0.77994(16) 0.3516(2) 0.03928(15) 0.0233(5) Uani 1 1 d . . . . .
O3 O 0.87939(17) 0.0855(2) 0.31727(16) 0.0279(5) Uani 1 1 d . . . . .
O1 O 0.53272(16) 0.1063(2) 0.11510(16) 0.0243(4) Uani 1 1 d . . . . .
N2 N 0.60340(18) 0.5165(3) 0.15955(17) 0.0179(5) Uani 1 1 d . . . . .
N1 N 0.83673(17) 0.4929(3) 0.31191(17) 0.0164(5) Uani 1 1 d . . . . .
N3 N 0.4720(2) 0.6781(3) 0.12248(19) 0.0204(5) Uani 1 1 d . . . . .
C12 C 0.8251(2) 0.5352(3) 0.3994(2) 0.0167(6) Uani 1 1 d . . . . .
C3 C 0.8178(3) 0.1796(3) 0.2828(2) 0.0212(6) Uani 1 1 d . . . . .
C2 C 0.7527(2) 0.3389(3) 0.1064(2) 0.0176(6) Uani 1 1 d . . . . .
C5 C 0.9847(2) 0.6631(3) 0.3512(2) 0.0227(7) Uani 1 1 d . . . . .
H5 H 1.039012 0.706201 0.332311 0.027 Uiso 1 1 calc R U . . .
C11 C 0.7405(2) 0.4639(3) 0.4200(2) 0.0174(6) Uani 1 1 d . . . . .
C15 C 0.6398(2) 0.6395(3) 0.1312(2) 0.0217(6) Uani 1 1 d . . . . .
H15 H 0.710520 0.651336 0.127948 0.026 Uiso 1 1 calc R U . . .
C16 C 0.4204(2) 0.4413(4) 0.1650(2) 0.0249(7) Uani 1 1 d . . . . .
H16A H 0.397525 0.370218 0.109485 0.037 Uiso 1 1 calc R U . . .
H16B H 0.353036 0.491344 0.161382 0.037 Uiso 1 1 calc R U . . .
H16C H 0.458398 0.394771 0.232917 0.037 Uiso 1 1 calc R U . . .
C14 C 0.5595(2) 0.7404(3) 0.1089(2) 0.0226(6) Uani 1 1 d . . . . .
H14 H 0.563000 0.834937 0.088063 0.027 Uiso 1 1 calc R U . . .
C7 C 0.8935(2) 0.6423(3) 0.4667(2) 0.0201(6) Uani 1 1 d . . . . .
C4 C 0.9155(2) 0.5548(3) 0.2899(2) 0.0204(6) Uani 1 1 d . . . . .
H4 H 0.924986 0.524326 0.230295 0.025 Uiso 1 1 calc R U . . .
C10 C 0.7294(2) 0.4997(3) 0.5095(2) 0.0202(6) Uani 1 1 d . . . . .
H10 H 0.673676 0.454022 0.525176 0.024 Uiso 1 1 calc R U . . .
C1 C 0.5988(2) 0.1941(3) 0.1539(2) 0.0206(6) Uani 1 1 d . . . . .
C6 C 0.9743(2) 0.7070(4) 0.4384(2) 0.0242(6) Uani 1 1 d . . . . .
H6 H 1.021086 0.780895 0.479996 0.029 Uiso 1 1 calc R U . . .
C13 C 0.4995(2) 0.5436(3) 0.1514(2) 0.0185(6) Uani 1 1 d . . . . .
C8 C 0.8789(2) 0.6758(3) 0.5568(2) 0.0235(7) Uani 1 1 d . . . . .
H8 H 0.923287 0.747781 0.602835 0.028 Uiso 1 1 calc R U . . .
C9 C 0.7994(2) 0.6028(3) 0.5776(2) 0.0225(6) Uani 1 1 d . . . . .
H9 H 0.791742 0.623064 0.639855 0.027 Uiso 1 1 calc R U . . .
H3 H 0.415(3) 0.720(4) 0.121(3) 0.032(10) Uiso 1 1 d . . . . .

loop_
_atom_site_aniso_label
_atom_site_aniso_U_11
_atom_site_aniso_U_22
_atom_site_aniso_U_33
_atom_site_aniso_U_23
_atom_site_aniso_U_13
_atom_site_aniso_U_12
Re1 0.01134(7) 0.01337(9) 0.01742(7) -0.00056(4) 0.00523(5) -0.00019(4)
O4 0.0167(9) 0.0188(11) 0.0190(9) -0.0015(8) 0.0080(8) -0.0040(8)
O2 0.0197(10) 0.0293(13) 0.0223(10) -0.0009(9) 0.0104(8) 0.0005(9)
O3 0.0255(11) 0.0198(13) 0.0311(11) 0.0058(9) 0.0052(9) 0.0106(10)
O1 0.0198(10) 0.0220(12) 0.0279(10) -0.0051(9) 0.0071(8) -0.0087(9)
N2 0.0160(10) 0.0155(14) 0.0217(11) 0.0021(10) 0.0076(9) 0.0025(9)
N1 0.0116(10) 0.0159(13) 0.0210(11) 0.0003(10) 0.0065(9) -0.0008(9)
N3 0.0176(12) 0.0214(15) 0.0217(12) -0.0001(10) 0.0079(10) 0.0058(10)
C12 0.0138(12) 0.0159(16) 0.0196(12) -0.0003(11) 0.0063(10) 0.0005(11)
C3 0.0177(13) 0.0249(19) 0.0199(14) -0.0044(12) 0.0071(11) -0.0074(13)
C2 0.0110(12) 0.0174(16) 0.0206(13) -0.0008(11) 0.0031(11) 0.0018(10)
C5 0.0175(14) 0.0234(18) 0.0285(15) -0.0007(12) 0.0111(12) -0.0073(11)
C11 0.0129(12) 0.0175(16) 0.0199(13) -0.0002(11) 0.0054(10) 0.0016(11)
C15 0.0207(14) 0.0214(17) 0.0245(14) 0.0035(12) 0.0111(12) -0.0002(12)
C16 0.0186(13) 0.0274(18) 0.0301(15) 0.0010(13) 0.0118(12) 0.0022(12)
C14 0.0239(14) 0.0202(17) 0.0242(13) 0.0027(12) 0.0109(12) 0.0020(12)
C7 0.0174(13) 0.0177(17) 0.0242(14) -0.0009(12) 0.0080(11) -0.0007(11)
C4 0.0164(13) 0.0226(17) 0.0226(13) -0.0006(12) 0.0087(11) -0.0022(12)
C10 0.0166(12) 0.0216(16) 0.0240(13) 0.0013(12) 0.0102(11) 0.0010(12)
C1 0.0179(14) 0.0249(18) 0.0200(13) 0.0034(12) 0.0090(11) 0.0053(12)
C6 0.0188(14) 0.0222(18) 0.0289(15) -0.0039(13) 0.0076(12) -0.0074(12)
C13 0.0156(12) 0.0208(17) 0.0180(12) 0.0003(11) 0.0061(10) 0.0042(11)
C8 0.0214(14) 0.0214(18) 0.0253(14) -0.0072(12) 0.0079(12) -0.0018(12)
C9 0.0226(14) 0.0230(18) 0.0226(13) -0.0012(12) 0.0104(11) 0.0035(12)

loop_
_atom_type_symbol
_atom_type_description
_atom_type_scat_dispersion_real
_atom_type_scat_dispersion_imag
_atom_type_scat_source
C C 0.0181 0.0091 'International Tables Vol C Tables 4.2.6.8 and 6.1.1.4'
H H 0.0000 0.0000 'International Tables Vol C Tables 4.2.6.8 and 6.1.1.4'
N N 0.0311 0.0180 'International Tables Vol C Tables 4.2.6.8 and 6.1.1.4'
O O 0.0492 0.0322 'International Tables Vol C Tables 4.2.6.8 and 6.1.1.4'
Re Re -5.2083 5.8923 'International Tables Vol C Tables 4.2.6.8 and 6.1.1.4'

loop_
_geom_angle_atom_site_label_1
_geom_angle_atom_site_label_2
_geom_angle_atom_site_label_3
_geom_angle
_geom_angle_site_symmetry_1
_geom_angle_site_symmetry_3
_geom_angle_publ_flag
O4 Re1 N2 83.76(8) . . ?
O4 Re1 N1 76.64(8) . . ?
N1 Re1 N2 83.00(9) . . ?
C3 Re1 O4 94.99(10) . . ?
C3 Re1 N2 176.71(10) . . ?
C3 Re1 N1 93.76(11) . . ?
C3 Re1 C1 87.39(13) . . ?
C2 Re1 O4 170.11(10) . . ?
C2 Re1 N2 90.01(10) . . ?
C2 Re1 N1 95.03(10) . . ?
C2 Re1 C3 90.82(12) . . ?
C2 Re1 C1 91.36(12) . . ?
C1 Re1 O4 96.88(10) . . ?
C1 Re1 N2 95.77(11) . . ?
C1 Re1 N1 173.49(10) . . ?
C11 O4 Re1 115.42(16) . . ?
C15 N2 Re1 122.50(18) . . ?
C13 N2 Re1 131.1(2) . . ?
C13 N2 C15 105.9(2) . . ?
C12 N1 Re1 113.32(17) . . ?
C4 N1 Re1 128.04(19) . . ?
C4 N1 C12 118.6(2) . . ?
C14 N3 H3 125(3) . . ?
C13 N3 C14 108.9(2) . . ?
C13 N3 H3 126(3) . . ?
N1 C12 C11 116.2(2) . . ?
N1 C12 C7 122.5(2) . . ?
C7 C12 C11 121.3(2) . . ?
O3 C3 Re1 178.5(3) . . ?
O2 C2 Re1 175.0(2) . . ?
C4 C5 H5 120.0 . . ?
C6 C5 H5 120.0 . . ?
C6 C5 C4 120.0(3) . . ?
O4 C11 C12 118.3(2) . . ?
O4 C11 C10 123.9(2) . . ?
C10 C11 C12 117.8(3) . . ?
N2 C15 H15 125.1 . . ?
C14 C15 N2 109.7(3) . . ?
C14 C15 H15 125.1 . . ?
H16A C16 H16B 109.5 . . ?
H16A C16 H16C 109.5 . . ?
H16B C16 H16C 109.5 . . ?
C13 C16 H16A 109.5 . . ?
C13 C16 H16B 109.5 . . ?
C13 C16 H16C 109.5 . . ?
N3 C14 H14 127.2 . . ?
C15 C14 N3 105.7(3) . . ?
C15 C14 H14 127.2 . . ?
C6 C7 C12 116.7(3) . . ?
C8 C7 C12 118.8(3) . . ?
C8 C7 C6 124.5(3) . . ?
N1 C4 C5 122.3(3) . . ?
N1 C4 H4 118.8 . . ?
C5 C4 H4 118.8 . . ?
C11 C10 H10 119.6 . . ?
C11 C10 C9 120.8(3) . . ?
C9 C10 H10 119.6 . . ?
O1 C1 Re1 177.2(3) . . ?
C5 C6 C7 119.9(3) . . ?
C5 C6 H6 120.0 . . ?
C7 C6 H6 120.0 . . ?
N2 C13 N3 109.8(3) . . ?
N2 C13 C16 126.7(3) . . ?
N3 C13 C16 123.4(2) . . ?
C7 C8 H8 120.4 . . ?
C9 C8 C7 119.2(3) . . ?
C9 C8 H8 120.4 . . ?
C10 C9 H9 119.0 . . ?
C8 C9 C10 122.0(3) . . ?
C8 C9 H9 119.0 . . ?

loop_
_geom_bond_atom_site_label_1
_geom_bond_atom_site_label_2
_geom_bond_distance
_geom_bond_site_symmetry_2
_geom_bond_publ_flag
Re1 O4 2.1251(18) . ?
Re1 N2 2.189(2) . ?
Re1 N1 2.172(2) . ?
Re1 C3 1.920(3) . ?
Re1 C2 1.910(3) . ?
Re1 C1 1.922(3) . ?
O4 C11 1.331(3) . ?
O2 C2 1.157(4) . ?
O3 C3 1.159(4) . ?
O1 C1 1.154(4) . ?
N2 C15 1.381(4) . ?
N2 C13 1.335(3) . ?
N1 C12 1.372(3) . ?
N1 C4 1.331(3) . ?
N3 C14 1.369(4) . ?
N3 C13 1.340(4) . ?
N3 H3 0.83(4) . ?
C12 C11 1.427(4) . ?
C12 C7 1.417(4) . ?
C5 H5 0.9500 . ?
C5 C4 1.397(4) . ?
C5 C6 1.366(4) . ?
C11 C10 1.381(4) . ?
C15 H15 0.9500 . ?
C15 C14 1.352(4) . ?
C16 H16A 0.9800 . ?
C16 H16B 0.9800 . ?
C16 H16C 0.9800 . ?
C16 C13 1.487(4) . ?
C14 H14 0.9500 . ?
C7 C6 1.417(4) . ?
C7 C8 1.408(4) . ?
C4 H4 0.9500 . ?
C10 H10 0.9500 . ?
C10 C9 1.402(4) . ?
C6 H6 0.9500 . ?
C8 H8 0.9500 . ?
C8 C9 1.379(4) . ?
C9 H9 0.9500 . ?

loop_
_geom_torsion_atom_site_label_1
_geom_torsion_atom_site_label_2
_geom_torsion_atom_site_label_3
_geom_torsion_atom_site_label_4
_geom_torsion
_geom_torsion_site_symmetry_1
_geom_torsion_site_symmetry_2
_geom_torsion_site_symmetry_3
_geom_torsion_site_symmetry_4
_geom_torsion_publ_flag
Re1 O4 C11 C12 -2.1(3) . . . . ?
Re1 O4 C11 C10 179.7(2) . . . . ?
Re1 N2 C15 C14 -171.75(19) . . . . ?
Re1 N2 C13 N3 170.69(18) . . . . ?
Re1 N2 C13 C16 -13.0(4) . . . . ?
Re1 N1 C12 C11 3.2(3) . . . . ?
Re1 N1 C12 C7 -177.5(2) . . . . ?
Re1 N1 C4 C5 175.8(2) . . . . ?
O4 C11 C10 C9 178.2(3) . . . . ?
N2 C15 C14 N3 -0.7(3) . . . . ?
N1 C12 C11 O4 -0.8(4) . . . . ?
N1 C12 C11 C10 177.5(2) . . . . ?
N1 C12 C7 C6 1.2(4) . . . . ?
N1 C12 C7 C8 -177.7(3) . . . . ?
C12 N1 C4 C5 -1.4(4) . . . . ?
C12 C11 C10 C9 0.0(4) . . . . ?
C12 C7 C6 C5 -1.4(4) . . . . ?
C12 C7 C8 C9 0.6(4) . . . . ?
C11 C12 C7 C6 -179.5(3) . . . . ?
C11 C12 C7 C8 1.6(4) . . . . ?
C11 C10 C9 C8 2.2(5) . . . . ?
C15 N2 C13 N3 -1.8(3) . . . . ?
C15 N2 C13 C16 174.5(3) . . . . ?
C14 N3 C13 N2 1.4(3) . . . . ?
C14 N3 C13 C16 -175.1(3) . . . . ?
C7 C12 C11 O4 179.8(2) . . . . ?
C7 C12 C11 C10 -1.8(4) . . . . ?
C7 C8 C9 C10 -2.5(5) . . . . ?
C4 N1 C12 C11 -179.2(3) . . . . ?
C4 N1 C12 C7 0.2(4) . . . . ?
C4 C5 C6 C7 0.2(5) . . . . ?
C6 C5 C4 N1 1.3(5) . . . . ?
C6 C7 C8 C9 -178.3(3) . . . . ?
C13 N2 C15 C14 1.5(3) . . . . ?
C13 N3 C14 C15 -0.4(3) . . . . ?
C8 C7 C6 C5 177.5(3) . . . . ?
